data_7250433
loop_
_publ_author_name
'Rasphone, Arigna'
'Zhang, Hong-Chuan'
'Lee, Yun-Syuan'
'Ye, Yu-Hui'
'Kuo, Ying-Tong'
'Lai, Yi-Fang'
'Chen, Zhi-Ling'
'Wang, Song-Wei'
'Chen, Jhy-Der'

_publ_section_title
;
 Zn(ii), Cd(ii) and Hg(ii) halide coordination polymers supported by
 bis-pyridyl-bis-amide: structural diversity and structural transformation
;
_journal_issue 25
_journal_name_full CrystEngComm
_journal_page_first 4404
_journal_page_last 4414
_journal_paper_doi 10.1039/D5CE00465A
_journal_volume 27
_journal_year 2025
_chemical_formula_sum 'C14 H14 I2 N4 O2 Zn'
_chemical_formula_weight 589.46
_space_group_crystal_system triclinic
_space_group_IT_number 2
_space_group_name_Hall '-P 1'
_space_group_name_H-M_alt 'P -1'
_atom_sites_solution_hydrogens geom
_audit_creation_method SHELXL-2019/1
_audit_update_record
;
2025-04-21 deposited with the CCDC.	2025-05-22 downloaded from the CCDC.
;
_cell_angle_alpha 94.51(6)
_cell_angle_beta 112.25(6)
_cell_angle_gamma 110.10(8)
_cell_formula_units_Z 2
_cell_length_a 8.61(2)
_cell_length_b 10.55(3)
_cell_length_c 10.87(3)
_cell_measurement_reflns_used 1176
_cell_measurement_temperature 293(2)
_cell_measurement_theta_max 22.43
_cell_measurement_theta_min 2.52
_cell_volume 833(4)
_computing_cell_refinement 'Bruker SAINT'
_computing_data_collection 'Bruker APEX2'
_computing_data_reduction 'Bruker SAINT'
_computing_molecular_graphics 'Bruker SHELXTL'
_computing_publication_material 'Bruker SHELXTL'
_computing_structure_refinement 'SHELXL-2019/1 (Sheldrick, 2019)'
_computing_structure_solution 'SHELXS-97 (Sheldrick 2008)'
_diffrn_ambient_temperature 293(2)
_diffrn_measured_fraction_theta_full 0.999
_diffrn_measured_fraction_theta_max 0.999
_diffrn_measurement_device_type 'Bruker APEX-II CCD'
_diffrn_measurement_method '\f and \w scans'
_diffrn_radiation_type MoK\a
_diffrn_radiation_wavelength 0.71073
_diffrn_reflns_av_R_equivalents 0.2605
_diffrn_reflns_av_unetI/netI 0.2765
_diffrn_reflns_Laue_measured_fraction_full 0.999
_diffrn_reflns_Laue_measured_fraction_max 0.999
_diffrn_reflns_limit_h_max 10
_diffrn_reflns_limit_h_min -10
_diffrn_reflns_limit_k_max 12
_diffrn_reflns_limit_k_min -13
_diffrn_reflns_limit_l_max 13
_diffrn_reflns_limit_l_min -13
_diffrn_reflns_number 11101
_diffrn_reflns_point_group_measured_fraction_full 0.999
_diffrn_reflns_point_group_measured_fraction_max 0.999
_diffrn_reflns_theta_full 25.242
_diffrn_reflns_theta_max 25.993
_diffrn_reflns_theta_min 2.085
_exptl_absorpt_coefficient_mu 5.191
_exptl_absorpt_correction_T_max 0.7453
_exptl_absorpt_correction_T_min 0.4823
_exptl_absorpt_correction_type multi-scan
_exptl_absorpt_process_details 'sadabs v2008/1(bruker axs, 2008)'
_exptl_crystal_colour colourless
_exptl_crystal_density_diffrn 2.349
_exptl_crystal_description plate
_exptl_crystal_F_000 556
_exptl_crystal_size_max 0.300
_exptl_crystal_size_mid 0.100
_exptl_crystal_size_min 0.100
_refine_diff_density_max 1.069
_refine_diff_density_min -1.172
_refine_diff_density_rms 0.254
_refine_ls_extinction_method none
_refine_ls_goodness_of_fit_ref 1.014
_refine_ls_hydrogen_treatment constr
_refine_ls_matrix_type full
_refine_ls_number_parameters 184
_refine_ls_number_reflns 3279
_refine_ls_number_restraints 0
_refine_ls_restrained_S_all 1.014
_refine_ls_R_factor_all 0.2360
_refine_ls_R_factor_gt 0.0824
_refine_ls_shift/su_max 0.000
_refine_ls_shift/su_mean 0.000
_refine_ls_structure_factor_coef Fsqd
_refine_ls_weighting_details 'w=1/[\s^2^(Fo^2^)+(0.0183P)^2^] where P=(Fo^2^+2Fc^2^)/3'
_refine_ls_weighting_scheme calc
_refine_ls_wR_factor_gt 0.1235
_refine_ls_wR_factor_ref 0.1568
_reflns_Friedel_coverage 0.000
_reflns_number_gt 1309
_reflns_number_total 3279
_reflns_threshold_expression 'I > 2\s(I)'
_cod_data_source_file d5ce00465a2.cif
_cod_data_source_block 2
_cod_depositor_comments
;
The following automatic conversions were performed:

data item '_exptl_absorpt_correction_type' value 'multi_scan' was
changed to 'multi-scan' in accordance with the
/home/data/users/saulius/crontab/automatic-downloads/rss-feeds/RSC/lib/dictionaries/cif_core.dic
dictionary named 'cif_core.dic' version 2.4.2 last updated on
2011-04-26.

Automatic conversion script
Id: cif_fix_values 8170 2020-07-09 18:12:32Z antanas 

 Adding full bibliography for 7250429--7250439.cif.
;
_cod_database_code 7250433
_shelx_shelxl_version_number 2019/1
_shelx_space_group_comment
; 
The symmetry employed for this shelxl refinement is uniquely defined 
by the following loop, which should always be used as a source of 
symmetry information in preference to the above space-group names. 
They are only intended as comments. 
;
_shelx_estimated_absorpt_t_min 0.305
_shelx_estimated_absorpt_t_max 0.625

loop_
_space_group_symop_operation_xyz
'x, y, z'
'-x, -y, -z'

loop_
_atom_site_label
_atom_site_type_symbol
_atom_site_fract_x
_atom_site_fract_y
_atom_site_fract_z
_atom_site_U_iso_or_equiv
_atom_site_adp_type
_atom_site_occupancy
_atom_site_site_symmetry_order
_atom_site_calc_flag
_atom_site_refinement_flags_posn
_atom_site_refinement_flags_adp
_atom_site_refinement_flags_occupancy
_atom_site_disorder_assembly
_atom_site_disorder_group
Zn Zn 1.1622(3) 0.8346(2) 0.7289(2) 0.0342(6) Uani 1 1 d . . . . .
I1 I 1.30475(18) 0.97179(14) 0.59625(14) 0.0442(4) Uani 1 1 d . . . . .
I2 I 1.34215(19) 0.75846(15) 0.92370(15) 0.0515(5) Uani 1 1 d . . . . .
O1 O 0.164(2) 0.4884(14) 0.1465(15) 0.064(5) Uani 1 1 d . . . . .
O2 O 0.2768(19) 0.3676(15) -0.0866(14) 0.069(5) Uani 1 1 d . . . . .
N1 N 0.9438(18) 0.6704(14) 0.5937(14) 0.027(3) Uani 1 1 d . . . . .
N2 N 0.441(2) 0.5341(17) 0.1582(16) 0.052(5) Uani 1 1 d . . . . .
H2A H 0.500614 0.512180 0.118237 0.062 Uiso 1 1 calc R U . . .
N3 N 0.010(2) 0.3250(15) -0.0880(17) 0.046(5) Uani 1 1 d . . . . .
H3A H -0.045001 0.345744 -0.043164 0.055 Uiso 1 1 calc R U . . .
N4 N 0.0153(18) -0.0790(14) -0.2185(14) 0.027(3) Uani 1 1 d . . . . .
C1 C 0.910(3) 0.544(2) 0.601(2) 0.052(4) Uani 1 1 d . . . . .
H1A H 0.992049 0.524994 0.674125 0.062 Uiso 1 1 calc R U . . .
C2 C 0.761(3) 0.439(2) 0.506(2) 0.052(4) Uani 1 1 d . . . . .
H2B H 0.742496 0.348205 0.511577 0.062 Uiso 1 1 calc R U . . .
C3 C 0.638(3) 0.464(2) 0.405(2) 0.054(6) Uani 1 1 d . . . . .
H3B H 0.528436 0.390406 0.345503 0.065 Uiso 1 1 calc R U . . .
C4 C 0.668(3) 0.593(2) 0.3875(17) 0.030(5) Uani 1 1 d . . . . .
C5 C 0.825(2) 0.6928(18) 0.4891(18) 0.030(5) Uani 1 1 d . . . . .
H5A H 0.848911 0.784719 0.483913 0.035 Uiso 1 1 calc R U . . .
C6 C 0.538(3) 0.6318(19) 0.2817(19) 0.047(3) Uani 1 1 d . . . . .
H6A H 0.452692 0.644798 0.313793 0.056 Uiso 1 1 calc R U . . .
H6B H 0.605482 0.719936 0.267729 0.056 Uiso 1 1 calc R U . . .
C7 C 0.264(3) 0.474(2) 0.101(2) 0.047(6) Uani 1 1 d . . . . .
C8 C 0.187(3) 0.385(2) -0.040(2) 0.047(3) Uani 1 1 d . . . . .
C9 C -0.094(2) 0.2234(19) -0.2180(17) 0.042(5) Uani 1 1 d . . . . .
H9A H -0.038079 0.252766 -0.279179 0.050 Uiso 1 1 calc R U . . .
H9B H -0.217560 0.218974 -0.258822 0.050 Uiso 1 1 calc R U . . .
C10 C -0.101(3) 0.0848(18) -0.2035(17) 0.035(5) Uani 1 1 d . . . . .
C11 C -0.213(2) 0.001(2) -0.1600(19) 0.044(5) Uani 1 1 d . . . . .
H11A H -0.291809 0.030278 -0.137753 0.053 Uiso 1 1 calc R U . . .
C12 C -0.216(3) -0.121(2) -0.1478(19) 0.047(3) Uani 1 1 d . . . . .
H12A H -0.296124 -0.179720 -0.118623 0.056 Uiso 1 1 calc R U . . .
C13 C -0.098(2) -0.1635(18) -0.1786(18) 0.035(5) Uani 1 1 d . . . . .
H13A H -0.097891 -0.250796 -0.171212 0.042 Uiso 1 1 calc R U . . .
C14 C 0.011(2) 0.0381(19) -0.2333(17) 0.040(5) Uani 1 1 d . . . . .
H14A H 0.088989 0.094149 -0.265990 0.048 Uiso 1 1 calc R U . . .

loop_
_atom_site_aniso_label
_atom_site_aniso_U_11
_atom_site_aniso_U_22
_atom_site_aniso_U_33
_atom_site_aniso_U_23
_atom_site_aniso_U_13
_atom_site_aniso_U_12
Zn 0.0354(14) 0.0377(15) 0.0345(14) 0.0098(12) 0.0156(12) 0.0197(12)
I1 0.0492(10) 0.0464(10) 0.0395(9) 0.0152(8) 0.0229(8) 0.0170(8)
I2 0.0537(11) 0.0689(12) 0.0488(10) 0.0299(9) 0.0246(9) 0.0377(9)
O1 0.068(12) 0.059(11) 0.066(12) 0.000(9) 0.022(9) 0.037(9)
O2 0.061(11) 0.096(14) 0.051(11) 0.006(9) 0.035(9) 0.024(10)
N1 0.027(6) 0.020(7) 0.036(7) 0.005(6) 0.015(6) 0.012(5)
N2 0.061(13) 0.052(13) 0.034(11) -0.003(9) 0.019(10) 0.016(11)
N3 0.039(11) 0.032(11) 0.063(13) -0.010(9) 0.030(10) 0.007(9)
N4 0.027(6) 0.020(7) 0.036(7) 0.005(6) 0.015(6) 0.012(5)
C1 0.096(15) 0.027(11) 0.036(11) 0.000(7) 0.031(10) 0.030(10)
C2 0.096(15) 0.027(11) 0.036(11) 0.000(7) 0.031(10) 0.030(10)
C3 0.055(15) 0.041(15) 0.040(14) 0.005(12) 0.006(12) 0.008(12)
C4 0.040(13) 0.039(13) 0.018(11) -0.004(10) 0.020(10) 0.015(11)
C5 0.051(13) 0.022(12) 0.034(12) 0.021(10) 0.028(11) 0.023(11)
C6 0.055(9) 0.038(8) 0.038(8) 0.006(7) 0.019(7) 0.010(7)
C7 0.058(17) 0.045(15) 0.028(13) 0.006(11) 0.008(13) 0.025(14)
C8 0.055(9) 0.038(8) 0.038(8) 0.006(7) 0.019(7) 0.010(7)
C9 0.043(13) 0.051(14) 0.017(11) -0.007(10) -0.007(10) 0.030(11)
C10 0.037(13) 0.021(12) 0.025(11) -0.014(9) -0.004(9) 0.011(11)
C11 0.021(12) 0.051(15) 0.056(15) 0.001(12) 0.008(11) 0.024(11)
C12 0.055(9) 0.038(8) 0.038(8) 0.006(7) 0.019(7) 0.010(7)
C13 0.023(11) 0.033(13) 0.047(13) 0.013(11) 0.013(10) 0.010(10)
C14 0.047(14) 0.040(14) 0.030(12) 0.019(11) 0.007(11) 0.021(12)

loop_
_atom_type_symbol
_atom_type_description
_atom_type_scat_dispersion_real
_atom_type_scat_dispersion_imag
_atom_type_scat_source
C C 0.0033 0.0016 'International Tables Vol C Tables 4.2.6.8 and 6.1.1.4'
H H 0.0000 0.0000 'International Tables Vol C Tables 4.2.6.8 and 6.1.1.4'
N N 0.0061 0.0033 'International Tables Vol C Tables 4.2.6.8 and 6.1.1.4'
O O 0.0106 0.0060 'International Tables Vol C Tables 4.2.6.8 and 6.1.1.4'
Zn Zn 0.2839 1.4301 'International Tables Vol C Tables 4.2.6.8 and 6.1.1.4'
I I -0.4742 1.8119 'International Tables Vol C Tables 4.2.6.8 and 6.1.1.4'

loop_
_geom_angle_atom_site_label_1
_geom_angle_atom_site_label_2
_geom_angle_atom_site_label_3
_geom_angle
_geom_angle_site_symmetry_1
_geom_angle_site_symmetry_3
_geom_angle_publ_flag
N1 Zn N4 94.5(6) . 1_666 ?
N1 Zn I1 106.5(4) . . ?
N4 Zn I1 110.4(4) 1_666 . ?
N1 Zn I2 109.7(4) . . ?
N4 Zn I2 110.7(4) 1_666 . ?
I1 Zn I2 121.5(2) . . ?
C1 N1 C5 117.3(17) . . ?
C1 N1 Zn 124.7(14) . . ?
C5 N1 Zn 118.0(12) . . ?
C7 N2 C6 122.5(19) . . ?
C7 N2 H2A 118.7 . . ?
C6 N2 H2A 118.7 . . ?
C8 N3 C9 119.2(17) . . ?
C8 N3 H3A 120.4 . . ?
C9 N3 H3A 120.4 . . ?
C14 N4 C13 120.4(15) . . ?
C14 N4 Zn 126.5(13) . 1_444 ?
C13 N4 Zn 112.7(12) . 1_444 ?
N1 C1 C2 121(2) . . ?
N1 C1 H1A 119.4 . . ?
C2 C1 H1A 119.4 . . ?
C3 C2 C1 121(2) . . ?
C3 C2 H2B 119.7 . . ?
C1 C2 H2B 119.7 . . ?
C2 C3 C4 121(2) . . ?
C2 C3 H3B 119.5 . . ?
C4 C3 H3B 119.5 . . ?
C3 C4 C5 113.8(18) . . ?
C3 C4 C6 125.4(19) . . ?
C5 C4 C6 120.3(17) . . ?
N1 C5 C4 125.6(16) . . ?
N1 C5 H5A 117.2 . . ?
C4 C5 H5A 117.2 . . ?
N2 C6 C4 113.0(16) . . ?
N2 C6 H6A 109.0 . . ?
C4 C6 H6A 109.0 . . ?
N2 C6 H6B 109.0 . . ?
C4 C6 H6B 109.0 . . ?
H6A C6 H6B 107.8 . . ?
O1 C7 N2 127(2) . . ?
O1 C7 C8 120(2) . . ?
N2 C7 C8 113(2) . . ?
O2 C8 N3 128(2) . . ?
O2 C8 C7 122(2) . . ?
N3 C8 C7 109(2) . . ?
N3 C9 C10 112.2(14) . . ?
N3 C9 H9A 109.2 . . ?
C10 C9 H9A 109.2 . . ?
N3 C9 H9B 109.2 . . ?
C10 C9 H9B 109.2 . . ?
H9A C9 H9B 107.9 . . ?
C11 C10 C14 117.2(18) . . ?
C11 C10 C9 123.0(18) . . ?
C14 C10 C9 119.8(18) . . ?
C12 C11 C10 121.2(19) . . ?
C12 C11 H11A 119.4 . . ?
C10 C11 H11A 119.4 . . ?
C11 C12 C13 119.3(18) . . ?
C11 C12 H12A 120.4 . . ?
C13 C12 H12A 120.4 . . ?
N4 C13 C12 119.1(16) . . ?
N4 C13 H13A 120.4 . . ?
C12 C13 H13A 120.4 . . ?
N4 C14 C10 122.7(18) . . ?
N4 C14 H14A 118.6 . . ?
C10 C14 H14A 118.6 . . ?

loop_
_geom_bond_atom_site_label_1
_geom_bond_atom_site_label_2
_geom_bond_distance
_geom_bond_site_symmetry_2
_geom_bond_publ_flag
Zn N1 1.991(15) . ?
Zn N4 2.004(13) 1_666 ?
Zn I1 2.476(5) . ?
Zn I2 2.484(5) . ?
O1 C7 1.20(2) . ?
O2 C8 1.12(2) . ?
N1 C1 1.28(2) . ?
N1 C5 1.314(19) . ?
N2 C7 1.29(2) . ?
N2 C6 1.38(2) . ?
N2 H2A 0.8600 . ?
N3 C8 1.30(2) . ?
N3 C9 1.45(2) . ?
N3 H3A 0.8600 . ?
N4 C14 1.269(19) . ?
N4 C13 1.309(18) . ?
C1 C2 1.34(3) . ?
C1 H1A 0.9300 . ?
C2 C3 1.32(2) . ?
C2 H2B 0.9300 . ?
C3 C4 1.34(2) . ?
C3 H3B 0.9300 . ?
C4 C5 1.37(2) . ?
C4 C6 1.47(2) . ?
C5 H5A 0.9300 . ?
C6 H6A 0.9700 . ?
C6 H6B 0.9700 . ?
C7 C8 1.49(3) . ?
C9 C10 1.46(2) . ?
C9 H9A 0.9700 . ?
C9 H9B 0.9700 . ?
C10 C11 1.33(2) . ?
C10 C14 1.35(2) . ?
C11 C12 1.30(2) . ?
C11 H11A 0.9300 . ?
C12 C13 1.37(2) . ?
C12 H12A 0.9300 . ?
C13 H13A 0.9300 . ?
C14 H14A 0.9300 . ?

loop_
_geom_torsion_atom_site_label_1
_geom_torsion_atom_site_label_2
_geom_torsion_atom_site_label_3
_geom_torsion_atom_site_label_4
_geom_torsion
_geom_torsion_site_symmetry_1
_geom_torsion_site_symmetry_2
_geom_torsion_site_symmetry_3
_geom_torsion_site_symmetry_4
_geom_torsion_publ_flag
C5 N1 C1 C2 0(3) . . . . ?
Zn N1 C1 C2 179.9(14) . . . . ?
N1 C1 C2 C3 -3(3) . . . . ?
C1 C2 C3 C4 6(3) . . . . ?
C2 C3 C4 C5 -6(3) . . . . ?
C2 C3 C4 C6 -177.8(18) . . . . ?
C1 N1 C5 C4 0(3) . . . . ?
Zn N1 C5 C4 -179.9(13) . . . . ?
C3 C4 C5 N1 3(3) . . . . ?
C6 C4 C5 N1 175.2(16) . . . . ?
C7 N2 C6 C4 122(2) . . . . ?
C3 C4 C6 N2 -38(3) . . . . ?
C5 C4 C6 N2 151.1(17) . . . . ?
C6 N2 C7 O1 -4(3) . . . . ?
C6 N2 C7 C8 173.3(16) . . . . ?
C9 N3 C8 O2 0(3) . . . . ?
C9 N3 C8 C7 -174.6(15) . . . . ?
O1 C7 C8 O2 -179(2) . . . . ?
N2 C7 C8 O2 3(3) . . . . ?
O1 C7 C8 N3 -5(3) . . . . ?
N2 C7 C8 N3 177.8(17) . . . . ?
C8 N3 C9 C10 84(2) . . . . ?
N3 C9 C10 C11 79(2) . . . . ?
N3 C9 C10 C14 -100.4(19) . . . . ?
C14 C10 C11 C12 -1(3) . . . . ?
C9 C10 C11 C12 -179.7(17) . . . . ?
C10 C11 C12 C13 1(3) . . . . ?
C14 N4 C13 C12 -3(3) . . . . ?
Zn N4 C13 C12 -175.9(14) 1_444 . . . ?
C11 C12 C13 N4 0(3) . . . . ?
C13 N4 C14 C10 3(3) . . . . ?
Zn N4 C14 C10 175.4(13) 1_444 . . . ?
C11 C10 C14 N4 -1(3) . . . . ?
C9 C10 C14 N4 177.6(16) . . . . ?
